data_4311007
loop_
_publ_author_name
'Faith E. Jacobsen'
'Seth M. Cohen'

_publ_section_title
;
 Using Model Complexes To Augment and Advance Metalloproteinase Inhibitor
 Design
;
_journal_name_full 'Inorganic Chemistry'
_journal_page_first 3038
_journal_page_last 3047
_journal_paper_doi 10.1021/ic035388o
_journal_volume 43
_journal_year 2004
_chemical_formula_sum 'C38 H35 B N6 O2 S Zn'
_chemical_formula_weight 715.96
_chemical_name_systematic
; 
 ? 
;
_space_group_IT_number 14
_symmetry_cell_setting monoclinic
_symmetry_space_group_name_Hall '-P 2yn'
_symmetry_space_group_name_H-M 'P 1 21/n 1'
_atom_sites_solution_hydrogens geom
_atom_sites_solution_primary direct
_atom_sites_solution_secondary difmap
_audit_creation_method SHELXL-97
_cell_angle_alpha 90.00
_cell_angle_beta 90.503(2)
_cell_angle_gamma 90.00
_cell_formula_units_Z 4
_cell_length_a 11.3698(10)
_cell_length_b 23.399(2)
_cell_length_c 12.8640(12)
_cell_measurement_reflns_used 5222
_cell_measurement_temperature 273(2)
_cell_measurement_theta_max 27.48
_cell_measurement_theta_min 2.35
_cell_volume 3422.2(5)
_computing_cell_refinement 'Bruker SMART'
_computing_data_collection 'Bruker SMART'
_computing_data_reduction 'Bruker SAINT'
_computing_molecular_graphics 'Bruker SHELXTL'
_computing_publication_material 'Bruker SHELXTL'
_computing_structure_refinement 'SHELXL-97 (Sheldrick, 1997)'
_computing_structure_solution 'SHELXS-97 (Sheldrick, 1990)'
_diffrn_ambient_temperature 273(2)
_diffrn_measured_fraction_theta_full 0.994
_diffrn_measured_fraction_theta_max 0.994
_diffrn_measurement_device_type 'CCD area detector'
_diffrn_measurement_method 'phi and omega scans'
_diffrn_radiation_monochromator graphite
_diffrn_radiation_source 'fine-focus sealed tube'
_diffrn_radiation_type MoK\a
_diffrn_radiation_wavelength 0.71073
_diffrn_reflns_av_R_equivalents 0.0273
_diffrn_reflns_av_sigmaI/netI 0.0272
_diffrn_reflns_limit_h_max 14
_diffrn_reflns_limit_h_min -14
_diffrn_reflns_limit_k_max 30
_diffrn_reflns_limit_k_min -30
_diffrn_reflns_limit_l_max 16
_diffrn_reflns_limit_l_min -16
_diffrn_reflns_number 29276
_diffrn_reflns_theta_full 27.51
_diffrn_reflns_theta_max 27.51
_diffrn_reflns_theta_min 1.81
_exptl_absorpt_coefficient_mu 0.823
_exptl_absorpt_correction_type none
_exptl_crystal_colour colorless
_exptl_crystal_density_diffrn 1.390
_exptl_crystal_density_meas 0
_exptl_crystal_density_method 'not measured'
_exptl_crystal_description block
_exptl_crystal_F_000 1488
_exptl_crystal_size_max 0.40
_exptl_crystal_size_mid 0.25
_exptl_crystal_size_min 0.20
_refine_diff_density_max 0.515
_refine_diff_density_min -0.211
_refine_diff_density_rms 0.061
_refine_ls_extinction_method none
_refine_ls_goodness_of_fit_ref 1.050
_refine_ls_hydrogen_treatment mixed
_refine_ls_matrix_type full
_refine_ls_number_parameters 450
_refine_ls_number_reflns 7832
_refine_ls_number_restraints 0
_refine_ls_restrained_S_all 1.050
_refine_ls_R_factor_all 0.0399
_refine_ls_R_factor_gt 0.0333
_refine_ls_shift/su_max 0.398
_refine_ls_shift/su_mean 0.029
_refine_ls_structure_factor_coef Fsqd
_refine_ls_weighting_details 'calc w=1/[\s^2^(Fo^2^)+(0.0426P)^2^+1.3592P] where P=(Fo^2^+2Fc^2^)/3'
_refine_ls_weighting_scheme calc
_refine_ls_wR_factor_gt 0.0810
_refine_ls_wR_factor_ref 0.0838
_reflns_number_gt 6847
_reflns_number_total 7832
_reflns_threshold_expression >2sigma(I)
_cod_data_source_file ic035388osi20031202_080157_8.cif
_cod_data_source_block '[Zn(hydrotri(5,3Methylphenylpyrazolyl)borate)(methylthiosalicylate)]'
_cod_depositor_comments
;
The following automatic conversions were performed:
'_symmetry_cell_setting' value 'Monoclinic' changed to 'monoclinic'
according to '/home/saulius/struct/CIF-dictionaries/cif_core.dic'
dictionary named 'cif_core.dic' version 2.4.1 from 2010-06-29.

Automatic conversion script
Id: cif_fix_enum 1527 2010-12-29 10:47:43Z saulius 
;
_cod_database_code 4311007

loop_
_symmetry_equiv_pos_as_xyz
'x, y, z'
'-x+1/2, y+1/2, -z+1/2'
'-x, -y, -z'
'x-1/2, -y-1/2, z-1/2'

loop_
_atom_site_label
_atom_site_type_symbol
_atom_site_fract_x
_atom_site_fract_y
_atom_site_fract_z
_atom_site_U_iso_or_equiv
_atom_site_adp_type
_atom_site_occupancy
_atom_site_symmetry_multiplicity
_atom_site_calc_flag
_atom_site_refinement_flags
_atom_site_disorder_assembly
_atom_site_disorder_group
B1 B -0.07127(15) 0.12345(8) 0.92656(13) 0.0177(3) Uani 1 1 d . . .
C1 C -0.26267(16) 0.21207(8) 1.00368(15) 0.0311(4) Uani 1 1 d . . .
H1A H -0.3117 0.1994 0.9470 0.047 Uiso 1 1 calc R . .
H1B H -0.2980 0.2447 1.0362 0.047 Uiso 1 1 calc R . .
H1C H -0.2544 0.1818 1.0536 0.047 Uiso 1 1 calc R . .
C2 C -0.14438(14) 0.22803(7) 0.96354(12) 0.0217(3) Uani 1 1 d . . .
C3 C -0.09513(15) 0.28148(7) 0.95302(13) 0.0239(3) Uani 1 1 d . . .
H3 H -0.1302 0.3163 0.9685 0.029 Uiso 1 1 calc R . .
C4 C 0.01741(15) 0.27289(7) 0.91467(12) 0.0203(3) Uani 1 1 d . . .
C5 C 0.10890(15) 0.31576(7) 0.89299(13) 0.0219(3) Uani 1 1 d . . .
C6 C 0.18050(16) 0.31193(7) 0.80675(13) 0.0243(3) Uani 1 1 d . . .
H6 H 0.1703 0.2821 0.7598 0.029 Uiso 1 1 calc R . .
C7 C 0.26748(16) 0.35244(8) 0.79021(15) 0.0288(4) Uani 1 1 d . . .
H7 H 0.3162 0.3493 0.7328 0.035 Uiso 1 1 calc R . .
C8 C 0.28213(17) 0.39754(8) 0.85885(16) 0.0319(4) Uani 1 1 d . . .
H8 H 0.3403 0.4247 0.8475 0.038 Uiso 1 1 calc R . .
C9 C 0.20981(18) 0.40193(8) 0.94428(15) 0.0334(4) Uani 1 1 d . . .
H9 H 0.2190 0.4324 0.9901 0.040 Uiso 1 1 calc R . .
C10 C 0.12389(17) 0.36137(7) 0.96218(14) 0.0281(4) Uani 1 1 d . . .
H10 H 0.0761 0.3644 1.0202 0.034 Uiso 1 1 calc R . .
C11 C -0.25386(15) 0.08136(8) 0.75886(14) 0.0281(4) Uani 1 1 d . . .
H11A H -0.2697 0.0570 0.8171 0.042 Uiso 1 1 calc R . .
H11B H -0.2918 0.0662 0.6978 0.042 Uiso 1 1 calc R . .
H11C H -0.2834 0.1190 0.7726 0.042 Uiso 1 1 calc R . .
C12 C -0.12391(14) 0.08424(7) 0.74180(12) 0.0215(3) Uani 1 1 d . . .
C13 C -0.06018(15) 0.06878(7) 0.65611(12) 0.0236(3) Uani 1 1 d . . .
H13 H -0.0892 0.0536 0.5942 0.028 Uiso 1 1 calc R . .
C14 C 0.05758(15) 0.08066(7) 0.68114(12) 0.0200(3) Uani 1 1 d . . .
C15 C 0.16177(15) 0.06811(7) 0.61848(13) 0.0223(3) Uani 1 1 d . . .
C16 C 0.27039(16) 0.05696(7) 0.66384(14) 0.0269(4) Uani 1 1 d . . .
H16 H 0.2778 0.0563 0.7359 0.032 Uiso 1 1 calc R . .
C17 C 0.36834(17) 0.04680(8) 0.60257(17) 0.0356(5) Uani 1 1 d . . .
H17 H 0.4413 0.0404 0.6337 0.043 Uiso 1 1 calc R . .
C18 C 0.35762(19) 0.04622(8) 0.49516(17) 0.0389(5) Uani 1 1 d . . .
H18 H 0.4235 0.0403 0.4541 0.047 Uiso 1 1 calc R . .
C19 C 0.2491(2) 0.05441(8) 0.44968(15) 0.0366(5) Uani 1 1 d . . .
H19 H 0.2412 0.0523 0.3778 0.044 Uiso 1 1 calc R . .
C20 C 0.15144(18) 0.06576(7) 0.50994(14) 0.0291(4) Uani 1 1 d . . .
H20 H 0.0787 0.0718 0.4782 0.035 Uiso 1 1 calc R . .
C21 C -0.10893(14) 0.03644(7) 1.11192(13) 0.0206(3) Uani 1 1 d . . .
H21A H -0.1571 0.0658 1.1415 0.031 Uiso 1 1 calc R . .
H21B H -0.0970 0.0066 1.1620 0.031 Uiso 1 1 calc R . .
H21C H -0.1474 0.0211 1.0513 0.031 Uiso 1 1 calc R . .
C22 C 0.00685(14) 0.06101(6) 1.08220(12) 0.0167(3) Uani 1 1 d . . .
C23 C 0.11543(14) 0.05133(7) 1.12674(12) 0.0185(3) Uani 1 1 d . . .
H23 H 0.1318 0.0290 1.1848 0.022 Uiso 1 1 calc R . .
C24 C 0.19594(14) 0.08177(6) 1.06737(12) 0.0167(3) Uani 1 1 d . . .
C25 C 0.32514(14) 0.08238(7) 1.07780(13) 0.0193(3) Uani 1 1 d . . .
C26 C 0.39637(16) 0.08013(9) 0.99113(15) 0.0327(4) Uani 1 1 d . . .
H26 H 0.3629 0.0793 0.9249 0.039 Uiso 1 1 calc R . .
C27 C 0.51758(18) 0.07917(12) 1.00305(18) 0.0489(6) Uani 1 1 d . . .
H27 H 0.5653 0.0782 0.9447 0.059 Uiso 1 1 calc R . .
C28 C 0.56775(17) 0.07970(10) 1.10073(19) 0.0453(5) Uani 1 1 d . . .
H28 H 0.6492 0.0787 1.1080 0.054 Uiso 1 1 calc R . .
C29 C 0.49857(17) 0.08168(9) 1.18735(16) 0.0361(5) Uani 1 1 d . . .
H29 H 0.5327 0.0818 1.2533 0.043 Uiso 1 1 calc R . .
C30 C 0.37730(16) 0.08349(8) 1.17589(14) 0.0271(4) Uani 1 1 d . . .
H30 H 0.3303 0.0855 1.2346 0.032 Uiso 1 1 calc R . .
C31 C 0.42507(14) 0.23172(7) 0.79730(12) 0.0198(3) Uani 1 1 d . . .
C32 C 0.49431(15) 0.25077(7) 0.71387(13) 0.0246(3) Uani 1 1 d . . .
H32 H 0.4863 0.2328 0.6497 0.030 Uiso 1 1 calc R . .
C33 C 0.57350(15) 0.29504(8) 0.72407(14) 0.0268(4) Uani 1 1 d . . .
H33 H 0.6163 0.3072 0.6669 0.032 Uiso 1 1 calc R . .
C34 C 0.58929(16) 0.32150(7) 0.81989(14) 0.0279(4) Uani 1 1 d . . .
H34 H 0.6426 0.3514 0.8274 0.033 Uiso 1 1 calc R . .
C35 C 0.52508(15) 0.30293(7) 0.90345(13) 0.0234(3) Uani 1 1 d . . .
H35 H 0.5365 0.3203 0.9678 0.028 Uiso 1 1 calc R . .
C36 C 0.44272(14) 0.25838(7) 0.89426(12) 0.0189(3) Uani 1 1 d . . .
C37 C 0.37536(14) 0.24320(7) 0.98866(12) 0.0188(3) Uani 1 1 d . . .
C38 C 0.36247(19) 0.25589(9) 1.17005(13) 0.0351(4) Uani 1 1 d . . .
H38A H 0.2840 0.2706 1.1630 0.053 Uiso 1 1 calc R . .
H38B H 0.4025 0.2755 1.2256 0.053 Uiso 1 1 calc R . .
H38C H 0.3593 0.2158 1.1853 0.053 Uiso 1 1 calc R . .
H1 H -0.1556(14) 0.1095(7) 0.9516(13) 0.012(4) Uiso 1 1 d . . .
N1 N -0.06379(11) 0.18936(6) 0.93205(10) 0.0178(3) Uani 1 1 d . . .
N2 N 0.03666(11) 0.21661(6) 0.90116(10) 0.0180(3) Uani 1 1 d . . .
N3 N -0.04721(11) 0.10420(6) 0.81425(10) 0.0177(3) Uani 1 1 d . . .
N4 N 0.06528(11) 0.10327(6) 0.77683(10) 0.0179(3) Uani 1 1 d . . .
N5 N 0.02191(11) 0.09678(5) 1.00054(10) 0.0159(3) Uani 1 1 d . . .
N6 N 0.13929(11) 0.10953(5) 0.99106(10) 0.0163(3) Uani 1 1 d . . .
O1 O 0.28474(10) 0.21566(5) 0.99286(8) 0.0207(2) Uani 1 1 d . . .
O2 O 0.42514(11) 0.26470(5) 1.07416(9) 0.0280(3) Uani 1 1 d . . .
S1 S 0.32884(4) 0.175919(18) 0.76216(3) 0.02356(10) Uani 1 1 d . . .
Zn1 Zn 0.182020(16) 0.166873(8) 0.877743(14) 0.01753(6) Uani 1 1 d . . .

loop_
_atom_site_aniso_label
_atom_site_aniso_U_11
_atom_site_aniso_U_22
_atom_site_aniso_U_33
_atom_site_aniso_U_23
_atom_site_aniso_U_13
_atom_site_aniso_U_12
B1 0.0180(8) 0.0189(8) 0.0164(8) 0.0006(7) -0.0006(6) 0.0005(7)
C1 0.0279(9) 0.0305(10) 0.0351(10) 0.0053(8) 0.0085(8) 0.0096(8)
C2 0.0247(8) 0.0238(8) 0.0167(7) 0.0022(6) -0.0007(6) 0.0077(7)
C3 0.0302(9) 0.0210(8) 0.0205(8) 0.0006(6) -0.0004(7) 0.0087(7)
C4 0.0280(8) 0.0181(8) 0.0148(7) 0.0006(6) -0.0037(6) 0.0031(6)
C5 0.0284(8) 0.0141(7) 0.0229(8) 0.0021(6) -0.0056(7) 0.0029(6)
C6 0.0326(9) 0.0153(7) 0.0250(8) 0.0029(6) -0.0033(7) 0.0010(7)
C7 0.0311(9) 0.0212(8) 0.0341(10) 0.0094(7) -0.0015(8) 0.0009(7)
C8 0.0317(10) 0.0186(8) 0.0453(11) 0.0088(8) -0.0116(8) -0.0035(7)
C9 0.0454(11) 0.0179(8) 0.0367(10) -0.0028(7) -0.0169(9) 0.0006(8)
C10 0.0375(10) 0.0205(8) 0.0263(9) -0.0019(7) -0.0072(8) 0.0050(7)
C11 0.0217(8) 0.0362(10) 0.0264(9) -0.0034(8) -0.0043(7) -0.0019(7)
C12 0.0238(8) 0.0202(8) 0.0204(8) 0.0017(6) -0.0042(6) -0.0021(6)
C13 0.0282(9) 0.0261(9) 0.0164(8) -0.0007(6) -0.0036(6) -0.0023(7)
C14 0.0274(8) 0.0154(7) 0.0171(7) 0.0019(6) -0.0004(6) -0.0019(6)
C15 0.0303(9) 0.0137(7) 0.0230(8) -0.0009(6) 0.0064(7) -0.0029(6)
C16 0.0295(9) 0.0208(8) 0.0307(9) -0.0081(7) 0.0051(7) -0.0038(7)
C17 0.0290(10) 0.0247(9) 0.0533(13) -0.0135(9) 0.0095(9) -0.0035(7)
C18 0.0450(12) 0.0235(9) 0.0487(12) -0.0081(9) 0.0274(10) -0.0055(8)
C19 0.0592(14) 0.0241(9) 0.0268(10) 0.0010(7) 0.0180(9) 0.0026(9)
C20 0.0430(11) 0.0216(8) 0.0228(8) 0.0022(7) 0.0063(8) 0.0015(8)
C21 0.0205(8) 0.0203(8) 0.0210(8) 0.0017(6) 0.0043(6) 0.0004(6)
C22 0.0217(8) 0.0128(7) 0.0156(7) -0.0007(5) 0.0030(6) 0.0013(6)
C23 0.0219(8) 0.0172(7) 0.0163(7) 0.0011(6) 0.0007(6) 0.0016(6)
C24 0.0205(7) 0.0142(7) 0.0153(7) -0.0016(6) -0.0002(6) 0.0013(6)
C25 0.0191(7) 0.0152(7) 0.0235(8) 0.0016(6) -0.0010(6) 0.0004(6)
C26 0.0245(9) 0.0493(12) 0.0244(9) -0.0019(8) 0.0013(7) 0.0060(8)
C27 0.0232(10) 0.0796(18) 0.0440(12) -0.0023(12) 0.0093(9) 0.0060(10)
C28 0.0192(9) 0.0566(14) 0.0598(14) 0.0000(11) -0.0075(9) 0.0020(9)
C29 0.0292(10) 0.0404(11) 0.0383(11) 0.0047(9) -0.0153(8) -0.0055(8)
C30 0.0263(9) 0.0319(9) 0.0230(8) 0.0033(7) -0.0024(7) -0.0040(7)
C31 0.0199(8) 0.0164(7) 0.0232(8) 0.0009(6) 0.0011(6) -0.0027(6)
C32 0.0274(9) 0.0253(9) 0.0211(8) -0.0009(7) 0.0039(7) -0.0025(7)
C33 0.0257(9) 0.0275(9) 0.0272(9) 0.0062(7) 0.0054(7) -0.0045(7)
C34 0.0270(9) 0.0238(9) 0.0328(10) 0.0030(7) 0.0001(7) -0.0093(7)
C35 0.0264(8) 0.0202(8) 0.0234(8) 0.0002(6) -0.0046(7) -0.0031(7)
C36 0.0199(7) 0.0172(7) 0.0197(8) 0.0020(6) -0.0004(6) -0.0005(6)
C37 0.0223(8) 0.0155(7) 0.0186(7) -0.0005(6) -0.0017(6) 0.0005(6)
C38 0.0452(11) 0.0437(11) 0.0164(8) -0.0043(8) 0.0020(8) -0.0149(9)
N1 0.0190(6) 0.0195(6) 0.0149(6) 0.0018(5) -0.0004(5) 0.0019(5)
N2 0.0214(7) 0.0166(6) 0.0160(6) 0.0009(5) -0.0010(5) 0.0005(5)
N3 0.0184(6) 0.0174(6) 0.0172(6) 0.0007(5) 0.0001(5) -0.0010(5)
N4 0.0190(6) 0.0175(6) 0.0171(6) 0.0009(5) 0.0014(5) -0.0014(5)
N5 0.0151(6) 0.0158(6) 0.0168(6) 0.0004(5) 0.0013(5) 0.0000(5)
N6 0.0158(6) 0.0163(6) 0.0169(6) 0.0002(5) 0.0001(5) -0.0008(5)
O1 0.0226(6) 0.0211(6) 0.0185(5) -0.0004(4) 0.0006(4) -0.0032(5)
O2 0.0325(7) 0.0343(7) 0.0170(6) -0.0022(5) -0.0014(5) -0.0119(5)
S1 0.0282(2) 0.0229(2) 0.0197(2) -0.00570(15) 0.00635(16) -0.00958(16)
Zn1 0.01858(10) 0.01680(10) 0.01723(10) 0.00229(7) 0.00191(7) -0.00070(7)

loop_
_atom_type_symbol
_atom_type_description
_atom_type_scat_dispersion_real
_atom_type_scat_dispersion_imag
_atom_type_scat_source
C C 0.0033 0.0016 'International Tables Vol C Tables 4.2.6.8 and 6.1.1.4'
H H 0.0000 0.0000 'International Tables Vol C Tables 4.2.6.8 and 6.1.1.4'
B B 0.0013 0.0007 'International Tables Vol C Tables 4.2.6.8 and 6.1.1.4'
N N 0.0061 0.0033 'International Tables Vol C Tables 4.2.6.8 and 6.1.1.4'
O O 0.0106 0.0060 'International Tables Vol C Tables 4.2.6.8 and 6.1.1.4'
S S 0.1246 0.1234 'International Tables Vol C Tables 4.2.6.8 and 6.1.1.4'
Zn Zn 0.2839 1.4301 'International Tables Vol C Tables 4.2.6.8 and 6.1.1.4'

loop_
_geom_angle_atom_site_label_1
_geom_angle_atom_site_label_2
_geom_angle_atom_site_label_3
_geom_angle
_geom_angle_site_symmetry_1
_geom_angle_site_symmetry_3
_geom_angle_publ_flag
N3 B1 N1 108.93(13) . . ?
N3 B1 N5 109.41(13) . . ?
N1 B1 N5 109.68(12) . . ?
N1 C2 C3 107.52(15) . . ?
N1 C2 C1 123.44(15) . . ?
C3 C2 C1 129.03(15) . . ?
C2 C3 C4 106.25(14) . . ?
N2 C4 C3 109.78(15) . . ?
N2 C4 C5 121.71(15) . . ?
C3 C4 C5 128.48(15) . . ?
C6 C5 C10 119.34(16) . . ?
C6 C5 C4 121.90(15) . . ?
C10 C5 C4 118.76(16) . . ?
C5 C6 C7 120.21(17) . . ?
C8 C7 C6 120.31(18) . . ?
C9 C8 C7 119.63(17) . . ?
C8 C9 C10 120.50(17) . . ?
C9 C10 C5 119.99(18) . . ?
N3 C12 C13 107.59(14) . . ?
N3 C12 C11 123.03(15) . . ?
C13 C12 C11 129.37(15) . . ?
C12 C13 C14 105.85(14) . . ?
N4 C14 C13 110.08(14) . . ?
N4 C14 C15 122.41(15) . . ?
C13 C14 C15 127.42(15) . . ?
C16 C15 C20 118.59(16) . . ?
C16 C15 C14 121.78(15) . . ?
C20 C15 C14 119.60(16) . . ?
C15 C16 C17 120.58(18) . . ?
C18 C17 C16 120.2(2) . . ?
C19 C18 C17 119.60(18) . . ?
C18 C19 C20 120.63(19) . . ?
C19 C20 C15 120.29(19) . . ?
N5 C22 C23 107.80(13) . . ?
N5 C22 C21 123.74(14) . . ?
C23 C22 C21 128.43(14) . . ?
C22 C23 C24 106.21(14) . . ?
N6 C24 C23 109.64(14) . . ?
N6 C24 C25 122.35(14) . . ?
C23 C24 C25 127.89(14) . . ?
C26 C25 C30 118.93(16) . . ?
C26 C25 C24 121.05(15) . . ?
C30 C25 C24 119.99(15) . . ?
C25 C26 C27 119.98(18) . . ?
C28 C27 C26 120.3(2) . . ?
C29 C28 C27 120.44(19) . . ?
C28 C29 C30 119.48(18) . . ?
C29 C30 C25 120.82(17) . . ?
C36 C31 C32 117.30(14) . . ?
C36 C31 S1 129.79(12) . . ?
C32 C31 S1 112.91(12) . . ?
C33 C32 C31 122.29(16) . . ?
C32 C33 C34 119.91(16) . . ?
C35 C34 C33 119.17(16) . . ?
C34 C35 C36 121.76(16) . . ?
C35 C36 C31 119.54(14) . . ?
C35 C36 C37 117.18(14) . . ?
C31 C36 C37 123.25(14) . . ?
O1 C37 O2 121.17(14) . . ?
O1 C37 C36 127.31(14) . . ?
O2 C37 C36 111.52(13) . . ?
C2 N1 N2 110.13(13) . . ?
C2 N1 B1 130.09(14) . . ?
N2 N1 B1 119.78(12) . . ?
C4 N2 N1 106.31(13) . . ?
C4 N2 Zn1 135.06(11) . . ?
N1 N2 Zn1 117.04(10) . . ?
C12 N3 N4 110.50(13) . . ?
C12 N3 B1 128.90(13) . . ?
N4 N3 B1 120.54(12) . . ?
C14 N4 N3 105.95(12) . . ?
C14 N4 Zn1 141.32(11) . . ?
N3 N4 Zn1 108.48(9) . . ?
C22 N5 N6 109.42(12) . . ?
C22 N5 B1 129.39(13) . . ?
N6 N5 B1 121.16(12) . . ?
C24 N6 N5 106.93(12) . . ?
C24 N6 Zn1 136.60(11) . . ?
N5 N6 Zn1 116.31(9) . . ?
C37 O1 Zn1 133.66(10) . . ?
C37 O2 C38 116.24(13) . . ?
C31 S1 Zn1 111.24(6) . . ?
N6 Zn1 N2 94.07(5) . . ?
N6 Zn1 O1 89.35(5) . . ?
N2 Zn1 O1 91.75(5) . . ?
N6 Zn1 S1 135.57(4) . . ?
N2 Zn1 S1 130.34(4) . . ?
O1 Zn1 S1 90.20(3) . . ?
N6 Zn1 N4 80.97(5) . . ?
N2 Zn1 N4 89.35(5) . . ?
O1 Zn1 N4 170.31(4) . . ?
S1 Zn1 N4 96.42(3) . . ?

loop_
_geom_bond_atom_site_label_1
_geom_bond_atom_site_label_2
_geom_bond_distance
_geom_bond_site_symmetry_2
_geom_bond_publ_flag
B1 N3 1.540(2) . ?
B1 N1 1.546(2) . ?
B1 N5 1.549(2) . ?
C1 C2 1.492(2) . ?
C2 N1 1.353(2) . ?
C2 C3 1.377(2) . ?
C3 C4 1.390(2) . ?
C4 N2 1.347(2) . ?
C4 C5 1.473(2) . ?
C5 C6 1.385(2) . ?
C5 C10 1.399(2) . ?
C6 C7 1.388(3) . ?
C7 C8 1.385(3) . ?
C8 C9 1.382(3) . ?
C9 C10 1.383(3) . ?
C11 C12 1.497(2) . ?
C12 N3 1.354(2) . ?
C12 C13 1.373(2) . ?
C13 C14 1.402(2) . ?
C14 N4 1.342(2) . ?
C14 C15 1.468(2) . ?
C15 C16 1.386(3) . ?
C15 C20 1.401(2) . ?
C16 C17 1.390(3) . ?
C17 C18 1.386(3) . ?
C18 C19 1.374(3) . ?
C19 C20 1.386(3) . ?
C21 C22 1.490(2) . ?
C22 N5 1.3550(19) . ?
C22 C23 1.375(2) . ?
C23 C24 1.393(2) . ?
C24 N6 1.3377(19) . ?
C24 C25 1.474(2) . ?
C25 C26 1.385(2) . ?
C25 C30 1.390(2) . ?
C26 C27 1.385(3) . ?
C27 C28 1.375(3) . ?
C28 C29 1.370(3) . ?
C29 C30 1.386(3) . ?
C31 C36 1.407(2) . ?
C31 C32 1.409(2) . ?
C31 S1 1.7599(16) . ?
C32 C33 1.378(2) . ?
C33 C34 1.390(3) . ?
C34 C35 1.375(2) . ?
C35 C36 1.406(2) . ?
C36 C37 1.485(2) . ?
C37 O1 1.2169(19) . ?
C37 O2 1.3312(19) . ?
C38 O2 1.445(2) . ?
N1 N2 1.3700(18) . ?
N2 Zn1 2.0457(13) . ?
N3 N4 1.3707(18) . ?
N4 Zn1 2.3731(13) . ?
N5 N6 1.3741(17) . ?
N6 Zn1 2.0429(13) . ?
O1 Zn1 2.1976(11) . ?
S1 Zn1 2.2552(5) . ?
